data_1008119
loop_
_publ_author_name
'Muller, O'
'Roy, R'

_publ_section_title 'Two new ternary copper-platinum oxides'
_journal_coden_ASTM JCOMAH
_journal_name_full 'Journal of the Less-Common Metals'
_journal_page_first 209
_journal_page_last 214
_journal_paper_doi 10.1016/0022-5088(69)90097-6
_journal_volume 19
_journal_year 1969
_chemical_formula_structural 'Cu.80 Pt.20 O'
_chemical_formula_sum 'Cu0.8 O Pt0.2'
_chemical_name_systematic 'Copper platinum(II) oxide (.8/.2/1)'
_space_group_IT_number 131
_symmetry_cell_setting tetragonal
_symmetry_Int_Tables_number 131
_symmetry_space_group_name_Hall '-P 4c 2'
_symmetry_space_group_name_H-M 'P 42/m m c'
_cell_angle_alpha 90
_cell_angle_beta 90
_cell_angle_gamma 90
_cell_formula_units_Z 2
_cell_length_a 2.934
_cell_length_b 2.934
_cell_length_c 5.194
_cell_volume 44.7
_refine_ls_R_factor_all 0.201
_cod_original_formula_sum 'Cu.8 O Pt.2'
_cod_database_code 1008119

loop_
_symmetry_equiv_pos_as_xyz
x,y,z
-x,-y,z
-y,x,1/2+z
y,-x,1/2+z
-x,y,-z
x,-y,-z
y,x,1/2-z
-y,-x,1/2-z
-x,-y,-z
x,y,-z
y,-x,1/2-z
-y,x,1/2-z
x,-y,z
-x,y,z
-y,-x,1/2+z
y,x,1/2+z

loop_
_atom_site_label
_atom_site_type_symbol
_atom_site_symmetry_multiplicity
_atom_site_Wyckoff_symbol
_atom_site_fract_x
_atom_site_fract_y
_atom_site_fract_z
_atom_site_occupancy
_atom_site_attached_hydrogens
_atom_site_calc_flag
Cu1 Cu2+ 2 c 0. 0.5 0. 0.8 0 d
Pt1 Pt2+ 2 c 0. 0.5 0. 0.2 0 d
O1 O2- 2 e 0. 0. 0.25 1. 0 d

loop_
_atom_type_symbol
_atom_type_oxidation_number
Cu2+ 2.000
Pt2+ 2.000
O2- -2.000
